data_1008035
loop_
_publ_author_name
'Levy, J H'
'Taylor, J C'
'Wilson, P W'

_publ_section_title
;
The structure of uranium tribromide by neutron diffraction profile
analysis
;
_journal_coden_ASTM JCOMAH
_journal_name_full 'Journal of the Less-Common Metals'
_journal_page_first 265
_journal_page_last 270
_journal_paper_doi 10.1016/0022-5088(75)90200-3
_journal_volume 39
_journal_year 1975
_chemical_formula_structural 'U Br3'
_chemical_formula_sum 'Br3 U'
_chemical_name_systematic 'Uranium(III) bromide'
_space_group_IT_number 176
_symmetry_cell_setting hexagonal
_symmetry_Int_Tables_number 176
_symmetry_space_group_name_Hall '-P 6c'
_symmetry_space_group_name_H-M 'P 63/m'
_cell_angle_alpha 90
_cell_angle_beta 90
_cell_angle_gamma 120
_cell_formula_units_Z 2
_cell_length_a 7.942(2)
_cell_length_b 7.942(2)
_cell_length_c 4.441(2)
_cell_volume 242.6
_refine_ls_R_factor_all 0.1
_cod_database_code 1008035

loop_
_symmetry_equiv_pos_as_xyz
x,y,z
-y,x-y,z
y-x,-x,z
-x,-y,1/2+z
y,y-x,1/2+z
x-y,x,1/2+z
-x,-y,-z
y,y-x,-z
x-y,x,-z
x,y,1/2-z
-y,x-y,1/2-z
y-x,-x,1/2-z

loop_
_atom_site_label
_atom_site_type_symbol
_atom_site_symmetry_multiplicity
_atom_site_Wyckoff_symbol
_atom_site_fract_x
_atom_site_fract_y
_atom_site_fract_z
_atom_site_occupancy
_atom_site_attached_hydrogens
_atom_site_calc_flag
U1 U3+ 2 d 0.6667 0.3333 0.25 1. 0 d
Br1 Br1- 6 h 0.2996(4) 0.3859(4) 0.25 1. 0 d

loop_
_atom_type_symbol
_atom_type_oxidation_number
U3+ 3.000
Br1- -1.000
